data_7718950
loop_
_publ_author_name
'Noor, Sadia'
'Stegman, Samantha'
'Palmer, Jacob B.'
'Dolinar, Brian S.'

_publ_section_title
;
 Unquenched orbital angular momentum in quasi-linear two-coordinate
 transition metal complexes featuring sterically bulky carbazole ligands.
;
_journal_issue 30
_journal_name_full 'Dalton transactions (Cambridge, England : 2003)'
_journal_page_first 11495
_journal_page_last 11499
_journal_paper_doi 10.1039/d5dt00782h
_journal_volume 54
_journal_year 2025
_chemical_formula_moiety 'C92 H88 Mn N2'
_chemical_formula_sum 'C92 H88 Mn N2'
_chemical_formula_weight 1276.58
_space_group_crystal_system triclinic
_space_group_IT_number 2
_space_group_name_Hall '-P 1'
_space_group_name_H-M_alt 'P -1'
_atom_sites_solution_hydrogens geom
_audit_creation_date 2023-02-21
_audit_creation_method
;
Olex2 1.5
(compiled 2022.04.07 svn.rca3783a0 for OlexSys, GUI svn.r6498)
;
_audit_update_record
;
2025-03-19 deposited with the CCDC.	2025-06-23 downloaded from the CCDC.
;
_cell_angle_alpha 98.369(2)
_cell_angle_beta 101.632(2)
_cell_angle_gamma 95.547(2)
_cell_formula_units_Z 2
_cell_length_a 11.8910(4)
_cell_length_b 12.5457(4)
_cell_length_c 24.7931(8)
_cell_measurement_reflns_used 9987
_cell_measurement_temperature 100.0
_cell_measurement_theta_max 26.26
_cell_measurement_theta_min 2.55
_cell_volume 3553.7(2)
_computing_cell_refinement 'SAINT V8.40B (Bruker AXS, 2016)'
_computing_data_reduction 'SAINT V8.40B (Bruker AXS, 2016)'
_computing_molecular_graphics 'Olex2 1.5 (Dolomanov et al., 2009)'
_computing_publication_material 'Olex2 1.5 (Dolomanov et al., 2009)'
_computing_structure_refinement 'XL  (Sheldrick, 2008)'
_computing_structure_solution 'SHELXT 2018/2 (Sheldrick, 2018)'
_diffrn_ambient_temperature 100.0
_diffrn_detector_area_resol_mean 7.9
_diffrn_detector_type 'PHOTON II CMOS area detector'
_diffrn_measured_fraction_theta_full 0.999
_diffrn_measured_fraction_theta_max 0.995
_diffrn_measurement_device 'three-circle diffractometer'
_diffrn_measurement_device_type 'Bruker D8-Venture'
_diffrn_measurement_method '\f and \w scans'
_diffrn_radiation_collimation 'focusing mirrors'
_diffrn_radiation_monochromator 'Triumph Monochromator'
_diffrn_radiation_probe x-ray
_diffrn_radiation_type 'Mo K\a'
_diffrn_radiation_wavelength 0.71073
_diffrn_radiation_xray_symbol K-L~3~
_diffrn_reflns_av_R_equivalents 0.1047
_diffrn_reflns_av_unetI/netI 0.0615
_diffrn_reflns_Laue_measured_fraction_full 0.999
_diffrn_reflns_Laue_measured_fraction_max 0.995
_diffrn_reflns_limit_h_max 14
_diffrn_reflns_limit_h_min -14
_diffrn_reflns_limit_k_max 15
_diffrn_reflns_limit_k_min -15
_diffrn_reflns_limit_l_max 30
_diffrn_reflns_limit_l_min -30
_diffrn_reflns_number 92341
_diffrn_reflns_point_group_measured_fraction_full 0.999
_diffrn_reflns_point_group_measured_fraction_max 0.995
_diffrn_reflns_theta_full 25.242
_diffrn_reflns_theta_max 26.435
_diffrn_reflns_theta_min 2.374
_diffrn_source 'sealed X-ray tube'
_diffrn_source_current 30.0
_diffrn_source_power 1.5
_diffrn_source_type 'sealed tube'
_diffrn_source_voltage 50.0
_diffrn_standards_number 0
_exptl_absorpt_coefficient_mu 0.235
_exptl_absorpt_correction_T_max 1.0000
_exptl_absorpt_correction_T_min 0.8962
_exptl_absorpt_correction_type multi-scan
_exptl_absorpt_process_details
;
SADABS-2016/2 (Bruker,2016/2) was used for absorption correction.
wR2(int) was 0.0752 before and 0.0653 after correction.
The Ratio of minimum to maximum transmission is 0.8962.
The \l/2 correction factor is Not present.
;
_exptl_crystal_colour yellow
_exptl_crystal_colour_primary yellow
_exptl_crystal_density_diffrn 1.193
_exptl_crystal_density_method 'not measured'
_exptl_crystal_description block
_exptl_crystal_F_000 1358
_exptl_crystal_size_max 0.266
_exptl_crystal_size_mid 0.118
_exptl_crystal_size_min 0.089
_refine_diff_density_max 0.297
_refine_diff_density_min -0.532
_refine_diff_density_rms 0.053
_refine_ls_extinction_method none
_refine_ls_goodness_of_fit_ref 1.054
_refine_ls_hydrogen_treatment constr
_refine_ls_matrix_type full
_refine_ls_number_parameters 948
_refine_ls_number_reflns 14557
_refine_ls_number_restraints 216
_refine_ls_restrained_S_all 1.051
_refine_ls_R_factor_all 0.0888
_refine_ls_R_factor_gt 0.0573
_refine_ls_shift/su_max 0.001
_refine_ls_shift/su_mean 0.000
_refine_ls_structure_factor_coef Fsqd
_refine_ls_weighting_details 'w=1/[\s^2^(Fo^2^)+(0.0342P)^2^+3.0136P] where P=(Fo^2^+2Fc^2^)/3'
_refine_ls_weighting_scheme calc
_refine_ls_wR_factor_gt 0.1089
_refine_ls_wR_factor_ref 0.1190
_reflns_Friedel_coverage 0.000
_reflns_number_gt 10650
_reflns_number_total 14557
_reflns_threshold_expression 'I > 2\s(I)'
_cod_data_source_file d5dt00782h2.cif
_cod_data_source_block 2-Mn
_cod_depositor_comments 'Adding full bibliography for 7718947--7718950.cif.'
_cod_database_code 7718950
_shelx_shelxl_version_number 2018/3
_shelx_space_group_comment
;
The symmetry employed for this shelxl refinement is uniquely defined
by the following loop, which should always be used as a source of
symmetry information in preference to the above space-group names.
They are only intended as comments.
;
_shelx_estimated_absorpt_t_max 0.979
_shelx_estimated_absorpt_t_min 0.940
_olex2_refinement_description
;
1. Fixed Uiso
 At 1.2 times of:
  All C(H) groups
 At 1.5 times of:
  All C(H,H,H) groups
2. Uiso/Uaniso restraints and constraints
C76 \\sim C77 \\sim C78 \\sim C79 \\sim C76A \\sim C77A \\sim C78A \\sim C79A:
within 1.7A with sigma of 0.01 and sigma for terminal atoms of 0.02 within 1.7A
C26 \\sim C27 \\sim C28 \\sim C29 \\sim C26A \\sim C27A \\sim C28A \\sim C29A:
within 1.7A with sigma of 0.01 and sigma for terminal atoms of 0.02 within 1.7A
3. Same fragment restrains
{C26A, C27A, C28A, C29A} sigma for 1-2: 0.01, 1-3: 0.02
{C76, C77, C78, C79} sigma for 1-2: 0.01, 1-3: 0.02
{C76A, C77A, C78A, C79A} sigma for 1-2: 0.01, 1-3: 0.02
as in
{C26, C27, C28, C29}
4. Others
 Sof(C26A)=Sof(C27A)=Sof(H27D)=Sof(H27E)=Sof(H27F)=Sof(C28A)=Sof(H28D)=
 Sof(H28E)=Sof(H28F)=Sof(C29A)=Sof(H29D)=Sof(H29E)=Sof(H29F)=1-FVAR(1)
 Sof(C26)=Sof(C27)=Sof(H27A)=Sof(H27B)=Sof(H27C)=Sof(C28)=Sof(H28A)=Sof(H28B)=
 Sof(H28C)=Sof(C29)=Sof(H29A)=Sof(H29B)=Sof(H29C)=FVAR(1)
 Sof(C76A)=Sof(C77A)=Sof(H77D)=Sof(H77E)=Sof(H77F)=Sof(C78A)=Sof(H78D)=
 Sof(H78E)=Sof(H78F)=Sof(C79A)=Sof(H79D)=Sof(H79E)=Sof(H79F)=1-FVAR(2)
 Sof(C76)=Sof(C77)=Sof(H77A)=Sof(H77B)=Sof(H77C)=Sof(C78)=Sof(H78A)=Sof(H78B)=
 Sof(H78C)=Sof(C79)=Sof(H79A)=Sof(H79B)=Sof(H79C)=FVAR(2)
5.a Ternary CH refined with riding coordinates:
 C13(H13), C34(H34), C59(H59), C80(H80)
5.b Aromatic/amide H refined with riding coordinates:
 C3(H3), C5(H5), C8(H8), C10(H10), C15(H15), C16(H16), C17(H17), C18(H18),
 C19(H19), C21(H21), C22(H22), C23(H23), C24(H24), C25(H25), C36(H36), C37(H37),
  C38(H38), C39(H39), C40(H40), C42(H42), C43(H43), C44(H44), C45(H45),
 C46(H46), C49(H49), C51(H51), C54(H54), C56(H56), C61(H61), C62(H62), C63(H63),
  C64(H64), C65(H65), C67(H67), C68(H68), C69(H69), C70(H70), C71(H71),
 C82(H82), C83(H83), C84(H84), C85(H85), C86(H86), C88(H88), C89(H89), C90(H90),
  C91(H91), C92(H92)
5.c Idealised Me refined as rotating group:
 C31(H31A,H31B,H31C), C32(H32A,H32B,H32C), C33(H33A,H33B,H33C), C73(H73A,H73B,
 H73C), C74(H74A,H74B,H74C), C75(H75A,H75B,H75C), C27(H27A,H27B,H27C), C28(H28A,
 H28B,H28C), C29(H29A,H29B,H29C), C77(H77A,H77B,H77C), C78(H78A,H78B,H78C),
 C79(H79A,H79B,H79C), C27A(H27D,H27E,H27F), C28A(H28D,H28E,H28F), C29A(H29D,
 H29E,H29F), C77A(H77D,H77E,H77F), C78A(H78D,H78E,H78F), C79A(H79D,H79E,H79F)
;
_olex2_submission_special_instructions 'No special instructions were received'

loop_
_space_group_symop_operation_xyz
'x, y, z'
'-x, -y, -z'

loop_
_atom_site_label
_atom_site_type_symbol
_atom_site_fract_x
_atom_site_fract_y
_atom_site_fract_z
_atom_site_U_iso_or_equiv
_atom_site_adp_type
_atom_site_occupancy
_atom_site_site_symmetry_order
_atom_site_calc_flag
_atom_site_refinement_flags_posn
_atom_site_refinement_flags_adp
_atom_site_refinement_flags_occupancy
_atom_site_disorder_assembly
_atom_site_disorder_group
Mn1 Mn 0.51088(3) 0.76238(3) 0.75130(2) 0.01857(9) Uani 1 1 d . . . . .
N1 N 0.45294(16) 0.70765(16) 0.66845(8) 0.0182(4) Uani 1 1 d . . . . .
N2 N 0.45633(16) 0.77770(15) 0.82418(8) 0.0165(4) Uani 1 1 d . . . . .
C1 C 0.3839(2) 0.76808(19) 0.63463(10) 0.0201(5) Uani 1 1 d . . . . .
C2 C 0.2888(2) 0.8211(2) 0.64452(10) 0.0226(5) Uani 1 1 d . . . . .
C3 C 0.2444(2) 0.8848(2) 0.60597(11) 0.0279(6) Uani 1 1 d . . . . .
H3 H 0.184231 0.925282 0.613581 0.033 Uiso 1 1 calc R U . . .
C4 C 0.2828(2) 0.8934(2) 0.55616(11) 0.0287(6) Uani 1 1 d . . . . .
C5 C 0.3678(2) 0.8318(2) 0.54467(10) 0.0255(6) Uani 1 1 d . . . . .
H5 H 0.391972 0.830859 0.510359 0.031 Uiso 1 1 calc R U . . .
C6 C 0.4182(2) 0.77090(19) 0.58353(10) 0.0202(5) Uani 1 1 d . . . . .
C7 C 0.5108(2) 0.70507(19) 0.58371(10) 0.0198(5) Uani 1 1 d . . . . .
C8 C 0.5739(2) 0.67478(19) 0.54364(10) 0.0206(5) Uani 1 1 d . . . . .
H8 H 0.559563 0.700655 0.509051 0.025 Uiso 1 1 calc R U . . .
C9 C 0.6579(2) 0.60652(19) 0.55456(10) 0.0203(5) Uani 1 1 d . . . . .
C10 C 0.6764(2) 0.57214(19) 0.60681(10) 0.0199(5) Uani 1 1 d . . . . .
H10 H 0.735156 0.526979 0.614861 0.024 Uiso 1 1 calc R U . . .
C11 C 0.6140(2) 0.60007(18) 0.64748(10) 0.0182(5) Uani 1 1 d . . . . .
C12 C 0.52957(19) 0.66858(18) 0.63577(9) 0.0173(5) Uani 1 1 d . . . . .
C13 C 0.2290(2) 0.7965(2) 0.69143(10) 0.0232(5) Uani 1 1 d . . . . .
H13 H 0.291653 0.796190 0.725035 0.028 Uiso 1 1 calc R U . . .
C14 C 0.1508(2) 0.8781(2) 0.70885(11) 0.0246(5) Uani 1 1 d . . . . .
C15 C 0.1788(2) 0.9410(2) 0.76167(11) 0.0284(6) Uani 1 1 d . . . . .
H15 H 0.250780 0.937643 0.785914 0.034 Uiso 1 1 calc R U . . .
C16 C 0.1030(3) 1.0089(2) 0.77972(13) 0.0390(7) Uani 1 1 d . . . . .
H16 H 0.122391 1.049448 0.816533 0.047 Uiso 1 1 calc R U . . .
C17 C -0.0001(3) 1.0174(2) 0.74438(14) 0.0388(7) Uani 1 1 d . . . . .
H17 H -0.050994 1.065127 0.756316 0.047 Uiso 1 1 calc R U . . .
C18 C -0.0285(2) 0.9561(2) 0.69162(13) 0.0348(7) Uani 1 1 d . . . . .
H18 H -0.098669 0.962685 0.666829 0.042 Uiso 1 1 calc R U . . .
C19 C 0.0444(2) 0.8848(2) 0.67434(11) 0.0294(6) Uani 1 1 d . . . . .
H19 H 0.021585 0.840088 0.638602 0.035 Uiso 1 1 calc R U . . .
C20 C 0.1599(2) 0.6828(2) 0.67654(10) 0.0236(5) Uani 1 1 d . . . . .
C21 C 0.1221(2) 0.6360(2) 0.71848(11) 0.0253(6) Uani 1 1 d . . . . .
H21 H 0.144454 0.672799 0.756035 0.030 Uiso 1 1 calc R U . . .
C22 C 0.0530(2) 0.5373(2) 0.70638(11) 0.0304(6) Uani 1 1 d . . . . .
H22 H 0.028150 0.506718 0.735562 0.036 Uiso 1 1 calc R U . . .
C23 C 0.0193(2) 0.4823(2) 0.65180(12) 0.0329(6) Uani 1 1 d . . . . .
H23 H -0.029121 0.414532 0.643201 0.040 Uiso 1 1 calc R U . . .
C24 C 0.0577(2) 0.5279(2) 0.61006(12) 0.0336(6) Uani 1 1 d . . . . .
H24 H 0.036159 0.490541 0.572594 0.040 Uiso 1 1 calc R U . . .
C25 C 0.1273(2) 0.6275(2) 0.62228(11) 0.0275(6) Uani 1 1 d . . . . .
H25 H 0.152565 0.657822 0.593150 0.033 Uiso 1 1 calc R U . . .
C30 C 0.7301(2) 0.5718(2) 0.51210(10) 0.0243(5) Uani 1 1 d . . . . .
C31 C 0.7647(2) 0.4583(2) 0.51670(11) 0.0297(6) Uani 1 1 d . . . . .
H31A H 0.815999 0.460262 0.553216 0.045 Uiso 1 1 calc R U . . .
H31B H 0.805172 0.435574 0.487072 0.045 Uiso 1 1 calc R U . . .
H31C H 0.695100 0.406644 0.512739 0.045 Uiso 1 1 calc R U . . .
C32 C 0.8401(2) 0.6555(2) 0.52431(12) 0.0335(6) Uani 1 1 d . . . . .
H32A H 0.884232 0.656492 0.562354 0.050 Uiso 1 1 calc R U . . .
H32B H 0.817962 0.727783 0.520767 0.050 Uiso 1 1 calc R U . . .
H32C H 0.888052 0.635192 0.497558 0.050 Uiso 1 1 calc R U . . .
C33 C 0.6621(3) 0.5685(3) 0.45236(11) 0.0359(7) Uani 1 1 d . . . . .
H33A H 0.704424 0.534567 0.425849 0.054 Uiso 1 1 calc R U . . .
H33B H 0.652462 0.642713 0.445982 0.054 Uiso 1 1 calc R U . . .
H33C H 0.585789 0.526176 0.446981 0.054 Uiso 1 1 calc R U . . .
C34 C 0.6398(2) 0.55831(19) 0.70276(9) 0.0184(5) Uani 1 1 d . . . . .
H34 H 0.565567 0.552074 0.715849 0.022 Uiso 1 1 calc R U . . .
C35 C 0.7261(2) 0.64074(18) 0.74727(10) 0.0180(5) Uani 1 1 d . . . . .
C36 C 0.8280(2) 0.68919(19) 0.73551(10) 0.0210(5) Uani 1 1 d . . . . .
H36 H 0.842381 0.672949 0.699077 0.025 Uiso 1 1 calc R U . . .
C37 C 0.9075(2) 0.76054(19) 0.77671(10) 0.0229(5) Uani 1 1 d . . . . .
H37 H 0.976718 0.791978 0.768512 0.028 Uiso 1 1 calc R U . . .
C38 C 0.8866(2) 0.7865(2) 0.83009(11) 0.0248(5) Uani 1 1 d . . . . .
H38 H 0.940795 0.836386 0.858037 0.030 Uiso 1 1 calc R U . . .
C39 C 0.7867(2) 0.7393(2) 0.84220(10) 0.0236(5) Uani 1 1 d . . . . .
H39 H 0.772496 0.756305 0.878627 0.028 Uiso 1 1 calc R U . . .
C40 C 0.7071(2) 0.66704(19) 0.80109(10) 0.0200(5) Uani 1 1 d . . . . .
H40 H 0.638641 0.635053 0.809763 0.024 Uiso 1 1 calc R U . . .
C41 C 0.6762(2) 0.44440(19) 0.69573(10) 0.0199(5) Uani 1 1 d . . . . .
C42 C 0.7792(2) 0.4194(2) 0.72476(10) 0.0238(5) Uani 1 1 d . . . . .
H42 H 0.830352 0.474234 0.751307 0.029 Uiso 1 1 calc R U . . .
C43 C 0.8094(2) 0.3146(2) 0.71569(11) 0.0293(6) Uani 1 1 d . . . . .
H43 H 0.880689 0.298815 0.736094 0.035 Uiso 1 1 calc R U . . .
C44 C 0.7371(3) 0.2344(2) 0.67762(12) 0.0344(7) Uani 1 1 d . . . . .
H44 H 0.758257 0.163326 0.670964 0.041 Uiso 1 1 calc R U . . .
C45 C 0.6321(3) 0.2583(2) 0.64885(12) 0.0373(7) Uani 1 1 d . . . . .
H45 H 0.580812 0.202929 0.622709 0.045 Uiso 1 1 calc R U . . .
C46 C 0.6020(2) 0.3616(2) 0.65790(11) 0.0301(6) Uani 1 1 d . . . . .
H46 H 0.529694 0.376548 0.638124 0.036 Uiso 1 1 calc R U . . .
C47 C 0.36447(19) 0.71337(18) 0.83745(9) 0.0168(5) Uani 1 1 d . . . . .
C48 C 0.3313(2) 0.60006(19) 0.82383(9) 0.0176(5) Uani 1 1 d . . . . .
C49 C 0.2407(2) 0.55718(19) 0.84526(10) 0.0194(5) Uani 1 1 d . . . . .
H49 H 0.216482 0.481141 0.835719 0.023 Uiso 1 1 calc R U . . .
C50 C 0.1825(2) 0.61908(19) 0.88013(9) 0.0188(5) Uani 1 1 d . . . . .
C51 C 0.2169(2) 0.73003(19) 0.89342(10) 0.0193(5) Uani 1 1 d . . . . .
H51 H 0.179088 0.774366 0.916628 0.023 Uiso 1 1 calc R U . . .
C52 C 0.3072(2) 0.77677(19) 0.87270(9) 0.0184(5) Uani 1 1 d . . . . .
C53 C 0.3675(2) 0.88536(19) 0.88368(9) 0.0181(5) Uani 1 1 d . . . . .
C54 C 0.3546(2) 0.98164(19) 0.91734(10) 0.0211(5) Uani 1 1 d . . . . .
H54 H 0.293148 0.982964 0.936582 0.025 Uiso 1 1 calc R U . . .
C55 C 0.4315(2) 1.07457(19) 0.92244(10) 0.0217(5) Uani 1 1 d . . . . .
C56 C 0.5237(2) 1.06755(19) 0.89461(10) 0.0219(5) Uani 1 1 d . . . . .
H56 H 0.577451 1.130827 0.898505 0.026 Uiso 1 1 calc R U . . .
C57 C 0.5401(2) 0.97377(18) 0.86204(10) 0.0188(5) Uani 1 1 d . . . . .
C58 C 0.4586(2) 0.88115(18) 0.85504(9) 0.0173(5) Uani 1 1 d . . . . .
C59 C 0.4004(2) 0.52520(18) 0.79327(10) 0.0190(5) Uani 1 1 d . . . . .
H59 H 0.436476 0.569183 0.769159 0.023 Uiso 1 1 calc R U . . .
C60 C 0.3283(2) 0.42603(19) 0.75415(10) 0.0229(5) Uani 1 1 d . . . . .
C61 C 0.2978(2) 0.4242(2) 0.69707(11) 0.0292(6) Uani 1 1 d . . . . .
H61 H 0.320018 0.485956 0.681707 0.035 Uiso 1 1 calc R U . . .
C62 C 0.2345(3) 0.3313(3) 0.66212(13) 0.0436(8) Uani 1 1 d . . . . .
H62 H 0.214231 0.329871 0.622919 0.052 Uiso 1 1 calc R U . . .
C63 C 0.2012(3) 0.2422(3) 0.68412(15) 0.0539(10) Uani 1 1 d . . . . .
H63 H 0.157371 0.179616 0.660091 0.065 Uiso 1 1 calc R U . . .
C64 C 0.2308(3) 0.2429(3) 0.74023(16) 0.0535(9) Uani 1 1 d . . . . .
H64 H 0.207268 0.181228 0.755356 0.064 Uiso 1 1 calc R U . . .
C65 C 0.2952(3) 0.3339(2) 0.77499(13) 0.0370(7) Uani 1 1 d . . . . .
H65 H 0.317227 0.333349 0.813962 0.044 Uiso 1 1 calc R U . . .
C66 C 0.5008(2) 0.49097(19) 0.83364(10) 0.0207(5) Uani 1 1 d . . . . .
C67 C 0.5650(2) 0.4122(2) 0.81368(11) 0.0253(6) Uani 1 1 d . . . . .
H67 H 0.543824 0.378248 0.775596 0.030 Uiso 1 1 calc R U . . .
C68 C 0.6584(2) 0.3832(2) 0.84852(12) 0.0329(6) Uani 1 1 d . . . . .
H68 H 0.701322 0.330012 0.834143 0.039 Uiso 1 1 calc R U . . .
C69 C 0.6903(2) 0.4305(2) 0.90411(12) 0.0366(7) Uani 1 1 d . . . . .
H69 H 0.754653 0.410110 0.928064 0.044 Uiso 1 1 calc R U . . .
C70 C 0.6278(2) 0.5077(2) 0.92439(12) 0.0349(7) Uani 1 1 d . . . . .
H70 H 0.649104 0.540402 0.962657 0.042 Uiso 1 1 calc R U . . .
C71 C 0.5337(2) 0.5385(2) 0.88959(10) 0.0265(6) Uani 1 1 d . . . . .
H71 H 0.491803 0.592295 0.904197 0.032 Uiso 1 1 calc R U . . .
C72 C 0.0879(2) 0.5607(2) 0.90348(10) 0.0223(5) Uani 1 1 d . . . . .
C73 C 0.1372(2) 0.4715(2) 0.93398(11) 0.0320(6) Uani 1 1 d . . . . .
H73A H 0.161938 0.417647 0.907501 0.048 Uiso 1 1 calc R U . . .
H73B H 0.077417 0.435914 0.949783 0.048 Uiso 1 1 calc R U . . .
H73C H 0.203767 0.503971 0.964093 0.048 Uiso 1 1 calc R U . . .
C74 C -0.0134(2) 0.5089(2) 0.85516(11) 0.0268(6) Uani 1 1 d . . . . .
H74A H -0.044589 0.565513 0.835393 0.040 Uiso 1 1 calc R U . . .
H74B H -0.074187 0.472226 0.869941 0.040 Uiso 1 1 calc R U . . .
H74C H 0.013770 0.455928 0.829237 0.040 Uiso 1 1 calc R U . . .
C75 C 0.0419(2) 0.6384(2) 0.94487(11) 0.0290(6) Uani 1 1 d . . . . .
H75A H 0.105082 0.670124 0.976805 0.043 Uiso 1 1 calc R U . . .
H75B H -0.019403 0.598363 0.957929 0.043 Uiso 1 1 calc R U . . .
H75C H 0.010555 0.696448 0.926374 0.043 Uiso 1 1 calc R U . . .
C80 C 0.6419(2) 0.96646(19) 0.83388(10) 0.0203(5) Uani 1 1 d . . . . .
H80 H 0.664923 0.892545 0.836716 0.024 Uiso 1 1 calc R U . . .
C81 C 0.7496(2) 1.04604(19) 0.86288(10) 0.0218(5) Uani 1 1 d . . . . .
C82 C 0.8066(2) 1.0345(2) 0.91627(11) 0.0329(6) Uani 1 1 d . . . . .
H82 H 0.775770 0.979975 0.934084 0.039 Uiso 1 1 calc R U . . .
C83 C 0.9074(3) 1.1013(2) 0.94362(13) 0.0386(7) Uani 1 1 d . . . . .
H83 H 0.945361 1.091941 0.979866 0.046 Uiso 1 1 calc R U . . .
C84 C 0.9532(2) 1.1813(2) 0.91872(13) 0.0358(7) Uani 1 1 d . . . . .
H84 H 1.022502 1.227123 0.937587 0.043 Uiso 1 1 calc R U . . .
C85 C 0.8975(2) 1.1942(2) 0.86614(12) 0.0324(6) Uani 1 1 d . . . . .
H85 H 0.928394 1.249358 0.848722 0.039 Uiso 1 1 calc R U . . .
C86 C 0.7962(2) 1.1267(2) 0.83834(11) 0.0261(6) Uani 1 1 d . . . . .
H86 H 0.758638 1.136257 0.802058 0.031 Uiso 1 1 calc R U . . .
C87 C 0.6068(2) 0.96894(19) 0.77147(10) 0.0213(5) Uani 1 1 d . . . . .
C88 C 0.6690(2) 0.91801(19) 0.73528(11) 0.0243(5) Uani 1 1 d . . . . .
H88 H 0.728501 0.877465 0.749362 0.029 Uiso 1 1 calc R U . . .
C89 C 0.6447(2) 0.9261(2) 0.67885(11) 0.0277(6) Uani 1 1 d . . . . .
H89 H 0.686889 0.890258 0.654548 0.033 Uiso 1 1 calc R U . . .
C90 C 0.5601(2) 0.9856(2) 0.65818(11) 0.0324(6) Uani 1 1 d . . . . .
H90 H 0.544773 0.992382 0.619798 0.039 Uiso 1 1 calc R U . . .
C91 C 0.4966(2) 1.0362(2) 0.69358(12) 0.0326(6) Uani 1 1 d . . . . .
H91 H 0.437725 1.077125 0.679168 0.039 Uiso 1 1 calc R U . . .
C92 C 0.5186(2) 1.0273(2) 0.74961(11) 0.0268(6) Uani 1 1 d . . . . .
H92 H 0.473880 1.060764 0.773309 0.032 Uiso 1 1 calc R U . . .
C26 C 0.2315(4) 0.9668(4) 0.5149(2) 0.0368(12) Uani 0.788(8) 1 d D U P A 1
C27 C 0.1567(5) 0.8900(4) 0.46344(18) 0.0647(17) Uani 0.788(8) 1 d D U P A 1
H27A H 0.205460 0.842343 0.446540 0.097 Uiso 0.788(8) 1 calc R U P A 1
H27B H 0.121241 0.932904 0.436164 0.097 Uiso 0.788(8) 1 calc R U P A 1
H27C H 0.095912 0.845813 0.474827 0.097 Uiso 0.788(8) 1 calc R U P A 1
C28 C 0.3279(4) 1.0345(5) 0.4975(3) 0.068(2) Uani 0.788(8) 1 d D U P A 1
H28A H 0.375494 1.083160 0.530367 0.102 Uiso 0.788(8) 1 calc R U P A 1
H28B H 0.293509 1.077611 0.470038 0.102 Uiso 0.788(8) 1 calc R U P A 1
H28C H 0.376269 0.986075 0.480873 0.102 Uiso 0.788(8) 1 calc R U P A 1
C29 C 0.1552(4) 1.0435(4) 0.5388(2) 0.0404(12) Uani 0.788(8) 1 d D U P A 1
H29A H 0.090741 1.001068 0.548488 0.061 Uiso 0.788(8) 1 calc R U P A 1
H29B H 0.124614 1.087262 0.510892 0.061 Uiso 0.788(8) 1 calc R U P A 1
H29C H 0.201054 1.091461 0.572372 0.061 Uiso 0.788(8) 1 calc R U P A 1
C76 C 0.4217(3) 1.1836(3) 0.95694(18) 0.0243(8) Uani 0.833(6) 1 d D U P B 1
C77 C 0.3447(5) 1.1688(5) 0.9986(2) 0.0480(15) Uani 0.833(6) 1 d D U P B 1
H77A H 0.265047 1.142467 0.978170 0.072 Uiso 0.833(6) 1 calc R U P B 1
H77B H 0.346501 1.238559 1.022565 0.072 Uiso 0.833(6) 1 calc R U P B 1
H77C H 0.373345 1.115829 1.021665 0.072 Uiso 0.833(6) 1 calc R U P B 1
C78 C 0.3700(4) 1.2559(3) 0.91610(15) 0.0390(10) Uani 0.833(6) 1 d D U P B 1
H78A H 0.421434 1.267396 0.890583 0.059 Uiso 0.833(6) 1 calc R U P B 1
H78B H 0.361673 1.326154 0.937071 0.059 Uiso 0.833(6) 1 calc R U P B 1
H78C H 0.293880 1.220516 0.894568 0.059 Uiso 0.833(6) 1 calc R U P B 1
C79 C 0.5401(3) 1.2412(3) 0.98992(15) 0.0348(9) Uani 0.833(6) 1 d D U P B 1
H79A H 0.578500 1.192776 1.013242 0.052 Uiso 0.833(6) 1 calc R U P B 1
H79B H 0.529896 1.307416 1.013757 0.052 Uiso 0.833(6) 1 calc R U P B 1
H79C H 0.587771 1.260183 0.963905 0.052 Uiso 0.833(6) 1 calc R U P B 1
C26A C 0.2198(15) 0.9475(15) 0.5112(7) 0.052(4) Uani 0.212(8) 1 d D U P A 2
C27A C 0.0975(16) 0.8886(17) 0.4851(9) 0.085(6) Uani 0.212(8) 1 d D U P A 2
H27D H 0.102467 0.814339 0.467762 0.127 Uiso 0.212(8) 1 calc R U P A 2
H27E H 0.058868 0.927584 0.456695 0.127 Uiso 0.212(8) 1 calc R U P A 2
H27F H 0.052899 0.886128 0.514244 0.127 Uiso 0.212(8) 1 calc R U P A 2
C28A C 0.2823(17) 0.9648(19) 0.4643(8) 0.061(4) Uani 0.212(8) 1 d D U P A 2
H28D H 0.364175 0.991483 0.480390 0.091 Uiso 0.212(8) 1 calc R U P A 2
H28E H 0.246823 1.018152 0.443480 0.091 Uiso 0.212(8) 1 calc R U P A 2
H28F H 0.275983 0.895709 0.438968 0.091 Uiso 0.212(8) 1 calc R U P A 2
C29A C 0.216(2) 1.0588(16) 0.5446(8) 0.069(5) Uani 0.212(8) 1 d D U P A 2
H29D H 0.193256 1.049864 0.579587 0.103 Uiso 0.212(8) 1 calc R U P A 2
H29E H 0.160108 1.096930 0.522635 0.103 Uiso 0.212(8) 1 calc R U P A 2
H29F H 0.293170 1.101299 0.552854 0.103 Uiso 0.212(8) 1 calc R U P A 2
C76A C 0.3992(13) 1.1812(15) 0.9548(8) 0.034(4) Uani 0.167(6) 1 d D U P B 2
C77A C 0.388(2) 1.161(2) 1.0131(9) 0.038(5) Uani 0.167(6) 1 d D U P B 2
H77D H 0.317551 1.111173 1.009967 0.057 Uiso 0.167(6) 1 calc R U P B 2
H77E H 0.385281 1.229602 1.036620 0.057 Uiso 0.167(6) 1 calc R U P B 2
H77F H 0.455667 1.127795 1.029835 0.057 Uiso 0.167(6) 1 calc R U P B 2
C78A C 0.2856(14) 1.2166(13) 0.9261(7) 0.038(4) Uani 0.167(6) 1 d D U P B 2
H78D H 0.280532 1.207346 0.885745 0.056 Uiso 0.167(6) 1 calc R U P B 2
H78E H 0.283468 1.293094 0.940688 0.056 Uiso 0.167(6) 1 calc R U P B 2
H78F H 0.220113 1.171814 0.933639 0.056 Uiso 0.167(6) 1 calc R U P B 2
C79A C 0.4955(15) 1.2740(15) 0.9598(8) 0.044(4) Uani 0.167(6) 1 d D U P B 2
H79D H 0.570784 1.249017 0.971577 0.066 Uiso 0.167(6) 1 calc R U P B 2
H79E H 0.486758 1.334953 0.987552 0.066 Uiso 0.167(6) 1 calc R U P B 2
H79F H 0.490770 1.297520 0.923519 0.066 Uiso 0.167(6) 1 calc R U P B 2

loop_
_atom_site_aniso_label
_atom_site_aniso_U_11
_atom_site_aniso_U_22
_atom_site_aniso_U_33
_atom_site_aniso_U_23
_atom_site_aniso_U_13
_atom_site_aniso_U_12
Mn1 0.0206(2) 0.01876(19) 0.01774(18) 0.00378(14) 0.00745(15) 0.00147(14)
N1 0.0173(10) 0.0209(10) 0.0184(10) 0.0049(8) 0.0061(8) 0.0042(8)
N2 0.0170(10) 0.0166(10) 0.0171(10) 0.0039(8) 0.0060(8) 0.0015(8)
C1 0.0205(12) 0.0218(13) 0.0205(12) 0.0070(10) 0.0068(10) 0.0045(10)
C2 0.0219(13) 0.0282(14) 0.0206(12) 0.0078(10) 0.0078(10) 0.0063(10)
C3 0.0229(13) 0.0358(15) 0.0320(14) 0.0139(12) 0.0119(11) 0.0135(11)
C4 0.0258(14) 0.0361(15) 0.0304(14) 0.0156(12) 0.0100(11) 0.0111(12)
C5 0.0273(14) 0.0324(15) 0.0211(13) 0.0116(11) 0.0091(11) 0.0070(11)
C6 0.0179(12) 0.0232(13) 0.0212(12) 0.0072(10) 0.0059(10) 0.0026(10)
C7 0.0211(12) 0.0193(12) 0.0190(12) 0.0045(9) 0.0038(10) 0.0022(10)
C8 0.0207(12) 0.0225(13) 0.0189(12) 0.0054(10) 0.0046(10) 0.0016(10)
C9 0.0206(12) 0.0230(13) 0.0173(12) 0.0012(10) 0.0063(10) 0.0012(10)
C10 0.0186(12) 0.0207(12) 0.0208(12) 0.0030(10) 0.0049(10) 0.0046(10)
C11 0.0179(12) 0.0182(12) 0.0186(12) 0.0038(9) 0.0044(9) 0.0015(9)
C12 0.0163(11) 0.0172(12) 0.0178(12) 0.0022(9) 0.0043(9) -0.0005(9)
C13 0.0168(12) 0.0336(14) 0.0224(13) 0.0096(11) 0.0069(10) 0.0063(10)
C14 0.0213(13) 0.0270(13) 0.0297(14) 0.0099(11) 0.0117(11) 0.0035(10)
C15 0.0300(15) 0.0260(14) 0.0312(15) 0.0076(11) 0.0120(12) -0.0019(11)
C16 0.053(2) 0.0253(15) 0.0424(17) 0.0018(13) 0.0254(15) -0.0014(14)
C17 0.0424(18) 0.0260(15) 0.061(2) 0.0125(14) 0.0332(16) 0.0114(13)
C18 0.0268(15) 0.0383(17) 0.0486(18) 0.0189(14) 0.0179(13) 0.0115(12)
C19 0.0249(14) 0.0381(16) 0.0301(14) 0.0115(12) 0.0113(11) 0.0089(12)
C20 0.0159(12) 0.0321(14) 0.0262(13) 0.0090(11) 0.0063(10) 0.0099(10)
C21 0.0213(13) 0.0330(15) 0.0267(13) 0.0104(11) 0.0097(11) 0.0109(11)
C22 0.0252(14) 0.0405(16) 0.0319(15) 0.0153(13) 0.0133(12) 0.0073(12)
C23 0.0241(14) 0.0335(15) 0.0425(17) 0.0091(13) 0.0097(12) 0.0008(12)
C24 0.0281(15) 0.0429(17) 0.0298(15) 0.0009(13) 0.0094(12) 0.0053(13)
C25 0.0237(13) 0.0356(15) 0.0273(14) 0.0102(12) 0.0109(11) 0.0056(11)
C30 0.0269(14) 0.0294(14) 0.0184(12) 0.0043(10) 0.0079(10) 0.0062(11)
C31 0.0324(15) 0.0336(15) 0.0235(13) -0.0009(11) 0.0094(11) 0.0085(12)
C32 0.0336(15) 0.0369(16) 0.0353(16) 0.0088(13) 0.0179(13) 0.0051(13)
C33 0.0400(17) 0.0482(18) 0.0235(14) 0.0048(13) 0.0126(13) 0.0157(14)
C34 0.0174(12) 0.0216(12) 0.0182(12) 0.0059(9) 0.0064(9) 0.0036(9)
C35 0.0187(12) 0.0161(12) 0.0211(12) 0.0063(9) 0.0042(10) 0.0068(9)
C36 0.0221(13) 0.0216(13) 0.0226(12) 0.0070(10) 0.0087(10) 0.0068(10)
C37 0.0180(12) 0.0203(13) 0.0323(14) 0.0092(11) 0.0061(11) 0.0034(10)
C38 0.0247(13) 0.0191(13) 0.0285(14) 0.0033(10) 0.0012(11) 0.0036(10)
C39 0.0297(14) 0.0239(13) 0.0189(12) 0.0050(10) 0.0060(11) 0.0088(11)
C40 0.0191(12) 0.0202(12) 0.0230(12) 0.0077(10) 0.0057(10) 0.0047(10)
C41 0.0234(13) 0.0212(12) 0.0182(12) 0.0073(10) 0.0087(10) 0.0026(10)
C42 0.0227(13) 0.0240(13) 0.0251(13) 0.0062(10) 0.0056(11) 0.0007(10)
C43 0.0294(14) 0.0267(14) 0.0350(15) 0.0111(12) 0.0081(12) 0.0079(11)
C44 0.0462(18) 0.0196(14) 0.0391(16) 0.0062(12) 0.0116(14) 0.0057(12)
C45 0.0478(18) 0.0225(14) 0.0345(16) 0.0007(12) -0.0016(14) -0.0016(13)
C46 0.0311(15) 0.0247(14) 0.0316(15) 0.0073(11) -0.0014(12) 0.0027(11)
C47 0.0156(11) 0.0190(12) 0.0166(11) 0.0058(9) 0.0037(9) 0.0016(9)
C48 0.0177(12) 0.0196(12) 0.0161(11) 0.0041(9) 0.0035(9) 0.0040(9)
C49 0.0208(12) 0.0171(12) 0.0197(12) 0.0043(9) 0.0036(10) -0.0009(10)
C50 0.0168(12) 0.0240(13) 0.0169(11) 0.0068(10) 0.0043(9) 0.0023(10)
C51 0.0197(12) 0.0211(12) 0.0187(12) 0.0038(10) 0.0073(10) 0.0036(10)
C52 0.0200(12) 0.0198(12) 0.0166(12) 0.0044(9) 0.0054(10) 0.0037(10)
C53 0.0195(12) 0.0188(12) 0.0175(12) 0.0048(9) 0.0069(10) 0.0023(9)
C54 0.0259(13) 0.0219(13) 0.0187(12) 0.0042(10) 0.0108(10) 0.0046(10)
C55 0.0313(14) 0.0175(12) 0.0182(12) 0.0049(10) 0.0075(10) 0.0044(10)
C56 0.0265(13) 0.0173(12) 0.0226(13) 0.0049(10) 0.0077(10) -0.0014(10)
C57 0.0213(12) 0.0164(12) 0.0211(12) 0.0067(9) 0.0077(10) 0.0023(9)
C58 0.0196(12) 0.0167(12) 0.0172(11) 0.0050(9) 0.0049(9) 0.0044(9)
C59 0.0218(12) 0.0158(12) 0.0211(12) 0.0051(9) 0.0092(10) -0.0012(9)
C60 0.0220(13) 0.0190(12) 0.0270(13) -0.0021(10) 0.0086(11) 0.0011(10)
C61 0.0280(14) 0.0277(14) 0.0303(14) -0.0023(11) 0.0070(12) 0.0046(11)
C62 0.0378(17) 0.051(2) 0.0336(17) -0.0136(14) 0.0054(14) 0.0022(15)
C63 0.058(2) 0.0379(19) 0.057(2) -0.0206(16) 0.0235(18) -0.0170(16)
C64 0.065(2) 0.0280(17) 0.068(2) -0.0001(16) 0.029(2) -0.0129(16)
C65 0.0455(18) 0.0252(15) 0.0410(17) 0.0020(12) 0.0178(14) -0.0034(13)
C66 0.0224(13) 0.0181(12) 0.0247(13) 0.0060(10) 0.0114(10) 0.0011(10)
C67 0.0318(14) 0.0248(13) 0.0250(13) 0.0074(11) 0.0150(11) 0.0084(11)
C68 0.0345(16) 0.0332(16) 0.0408(17) 0.0145(13) 0.0194(13) 0.0166(13)
C69 0.0313(15) 0.0463(18) 0.0388(17) 0.0204(14) 0.0091(13) 0.0148(13)
C70 0.0359(16) 0.0436(17) 0.0265(14) 0.0069(13) 0.0050(12) 0.0134(14)
C71 0.0304(14) 0.0263(14) 0.0256(13) 0.0045(11) 0.0095(11) 0.0105(11)
C72 0.0225(13) 0.0248(13) 0.0208(12) 0.0063(10) 0.0071(10) 0.0001(10)
C73 0.0343(15) 0.0355(16) 0.0315(15) 0.0147(12) 0.0131(12) 0.0048(12)
C74 0.0219(13) 0.0284(14) 0.0306(14) 0.0046(11) 0.0100(11) -0.0019(11)
C75 0.0316(15) 0.0322(15) 0.0256(14) 0.0056(11) 0.0144(12) -0.0017(12)
C80 0.0215(12) 0.0144(12) 0.0260(13) 0.0024(10) 0.0090(10) 0.0005(9)
C81 0.0198(12) 0.0178(12) 0.0288(13) 0.0009(10) 0.0099(10) 0.0025(10)
C82 0.0364(16) 0.0280(15) 0.0322(15) 0.0056(12) 0.0075(13) -0.0069(12)
C83 0.0351(16) 0.0360(17) 0.0380(17) 0.0032(13) -0.0019(13) -0.0028(13)
C84 0.0259(14) 0.0263(15) 0.0492(18) -0.0042(13) 0.0057(13) -0.0052(12)
C85 0.0343(15) 0.0216(14) 0.0430(17) 0.0039(12) 0.0172(13) -0.0034(11)
C86 0.0274(14) 0.0198(13) 0.0332(14) 0.0027(11) 0.0126(11) 0.0026(11)
C87 0.0208(12) 0.0169(12) 0.0279(13) 0.0040(10) 0.0111(10) -0.0010(10)
C88 0.0244(13) 0.0182(12) 0.0306(14) 0.0031(10) 0.0094(11) -0.0013(10)
C89 0.0298(14) 0.0251(14) 0.0295(14) 0.0021(11) 0.0149(12) -0.0042(11)
C90 0.0374(16) 0.0337(15) 0.0260(14) 0.0069(12) 0.0114(12) -0.0085(12)
C91 0.0296(15) 0.0344(16) 0.0350(16) 0.0130(12) 0.0064(12) 0.0014(12)
C92 0.0242(13) 0.0295(14) 0.0302(14) 0.0087(11) 0.0116(11) 0.0031(11)
C26 0.038(2) 0.053(3) 0.036(2) 0.025(2) 0.0217(19) 0.030(2)
C27 0.080(4) 0.094(4) 0.028(2) 0.013(2) 0.004(2) 0.062(3)
C28 0.056(3) 0.086(4) 0.100(5) 0.076(4) 0.047(3) 0.041(3)
C29 0.041(3) 0.048(3) 0.044(2) 0.026(2) 0.014(2) 0.028(2)
C76 0.0339(19) 0.0162(16) 0.0258(18) 0.0025(14) 0.0145(15) 0.0037(15)
C77 0.073(4) 0.028(2) 0.050(3) -0.006(2) 0.043(3) -0.003(3)
C78 0.050(2) 0.0254(18) 0.043(2) 0.0054(15) 0.0084(18) 0.0173(17)
C79 0.050(2) 0.0271(18) 0.0249(19) -0.0037(14) 0.0100(17) -0.0007(16)
C26A 0.057(6) 0.072(7) 0.042(6) 0.032(6) 0.019(6) 0.039(6)
C27A 0.087(11) 0.113(11) 0.059(10) 0.035(9) -0.002(9) 0.049(10)
C28A 0.076(8) 0.076(8) 0.051(7) 0.043(6) 0.023(7) 0.042(7)
C29A 0.078(10) 0.077(9) 0.065(9) 0.037(8) 0.014(9) 0.043(9)
C76A 0.045(6) 0.021(6) 0.035(6) -0.004(6) 0.014(6) 0.001(6)
C77A 0.058(10) 0.023(8) 0.034(9) -0.009(7) 0.025(8) 0.006(9)
C78A 0.049(9) 0.025(8) 0.041(9) 0.002(7) 0.012(7) 0.018(7)
C79A 0.053(8) 0.033(7) 0.043(8) -0.006(7) 0.016(7) 0.001(7)

loop_
_atom_type_symbol
_atom_type_description
_atom_type_scat_dispersion_real
_atom_type_scat_dispersion_imag
_atom_type_scat_source
C C 0.0033 0.0016 'International Tables Vol C Tables 4.2.6.8 and 6.1.1.4'
H H 0.0000 0.0000 'International Tables Vol C Tables 4.2.6.8 and 6.1.1.4'
Mn Mn 0.3368 0.7283 'International Tables Vol C Tables 4.2.6.8 and 6.1.1.4'
N N 0.0061 0.0033 'International Tables Vol C Tables 4.2.6.8 and 6.1.1.4'

loop_
_geom_angle_atom_site_label_1
_geom_angle_atom_site_label_2
_geom_angle_atom_site_label_3
_geom_angle
_geom_angle_site_symmetry_1
_geom_angle_site_symmetry_3
_geom_angle_publ_flag
N1 Mn1 N2 141.36(8) . . ?
C1 N1 Mn1 120.63(15) . . ?
C1 N1 C12 104.44(18) . . ?
C12 N1 Mn1 120.22(15) . . ?
C47 N2 Mn1 127.82(15) . . ?
C58 N2 Mn1 120.01(14) . . ?
C58 N2 C47 104.32(18) . . ?
N1 C1 C2 129.6(2) . . ?
N1 C1 C6 111.6(2) . . ?
C6 C1 C2 118.7(2) . . ?
C1 C2 C13 120.4(2) . . ?
C3 C2 C1 116.9(2) . . ?
C3 C2 C13 122.2(2) . . ?
C2 C3 H3 117.8 . . ?
C2 C3 C4 124.4(2) . . ?
C4 C3 H3 117.8 . . ?
C3 C4 C26 122.4(3) . . ?
C3 C4 C26A 122.6(6) . . ?
C5 C4 C3 117.3(2) . . ?
C5 C4 C26 120.3(3) . . ?
C5 C4 C26A 118.9(6) . . ?
C4 C5 H5 120.1 . . ?
C4 C5 C6 119.8(2) . . ?
C6 C5 H5 120.1 . . ?
C1 C6 C7 106.3(2) . . ?
C5 C6 C1 122.2(2) . . ?
C5 C6 C7 131.4(2) . . ?
C8 C7 C6 131.8(2) . . ?
C8 C7 C12 122.0(2) . . ?
C12 C7 C6 106.1(2) . . ?
C7 C8 H8 120.2 . . ?
C9 C8 C7 119.6(2) . . ?
C9 C8 H8 120.2 . . ?
C8 C9 C10 117.6(2) . . ?
C8 C9 C30 121.5(2) . . ?
C10 C9 C30 120.9(2) . . ?
C9 C10 H10 117.9 . . ?
C11 C10 C9 124.2(2) . . ?
C11 C10 H10 117.9 . . ?
C10 C11 C12 117.5(2) . . ?
C10 C11 C34 120.4(2) . . ?
C12 C11 C34 122.1(2) . . ?
N1 C12 C7 111.4(2) . . ?
C11 C12 N1 129.4(2) . . ?
C11 C12 C7 119.1(2) . . ?
C2 C13 H13 106.9 . . ?
C14 C13 C2 115.8(2) . . ?
C14 C13 H13 106.9 . . ?
C14 C13 C20 108.9(2) . . ?
C20 C13 C2 110.9(2) . . ?
C20 C13 H13 106.9 . . ?
C15 C14 C13 120.5(2) . . ?
C15 C14 C19 118.1(2) . . ?
C19 C14 C13 121.1(2) . . ?
C14 C15 H15 119.5 . . ?
C14 C15 C16 121.0(3) . . ?
C16 C15 H15 119.5 . . ?
C15 C16 H16 119.9 . . ?
C17 C16 C15 120.3(3) . . ?
C17 C16 H16 119.9 . . ?
C16 C17 H17 120.4 . . ?
C18 C17 C16 119.3(3) . . ?
C18 C17 H17 120.4 . . ?
C17 C18 H18 119.7 . . ?
C17 C18 C19 120.6(3) . . ?
C19 C18 H18 119.7 . . ?
C14 C19 H19 119.7 . . ?
C18 C19 C14 120.7(3) . . ?
C18 C19 H19 119.7 . . ?
C21 C20 C13 119.1(2) . . ?
C25 C20 C13 122.2(2) . . ?
C25 C20 C21 118.5(2) . . ?
C20 C21 H21 119.4 . . ?
C22 C21 C20 121.1(2) . . ?
C22 C21 H21 119.4 . . ?
C21 C22 H22 119.8 . . ?
C21 C22 C23 120.3(2) . . ?
C23 C22 H22 119.8 . . ?
C22 C23 H23 120.6 . . ?
C24 C23 C22 118.8(3) . . ?
C24 C23 H23 120.6 . . ?
C23 C24 H24 119.6 . . ?
C23 C24 C25 120.9(3) . . ?
C25 C24 H24 119.6 . . ?
C20 C25 C24 120.4(2) . . ?
C20 C25 H25 119.8 . . ?
C24 C25 H25 119.8 . . ?
C9 C30 C31 111.1(2) . . ?
C9 C30 C32 107.8(2) . . ?
C9 C30 C33 111.0(2) . . ?
C31 C30 C32 109.5(2) . . ?
C33 C30 C31 107.8(2) . . ?
C33 C30 C32 109.6(2) . . ?
C30 C31 H31A 109.5 . . ?
C30 C31 H31B 109.5 . . ?
C30 C31 H31C 109.5 . . ?
H31A C31 H31B 109.5 . . ?
H31A C31 H31C 109.5 . . ?
H31B C31 H31C 109.5 . . ?
C30 C32 H32A 109.5 . . ?
C30 C32 H32B 109.5 . . ?
C30 C32 H32C 109.5 . . ?
H32A C32 H32B 109.5 . . ?
H32A C32 H32C 109.5 . . ?
H32B C32 H32C 109.5 . . ?
C30 C33 H33A 109.5 . . ?
C30 C33 H33B 109.5 . . ?
C30 C33 H33C 109.5 . . ?
H33A C33 H33B 109.5 . . ?
H33A C33 H33C 109.5 . . ?
H33B C33 H33C 109.5 . . ?
C11 C34 H34 106.7 . . ?
C11 C34 C35 110.91(19) . . ?
C11 C34 C41 111.93(19) . . ?
C35 C34 H34 106.7 . . ?
C41 C34 H34 106.7 . . ?
C41 C34 C35 113.44(19) . . ?
C36 C35 C34 120.9(2) . . ?
C40 C35 C34 120.7(2) . . ?
C40 C35 C36 118.4(2) . . ?
C35 C36 H36 119.8 . . ?
C37 C36 C35 120.4(2) . . ?
C37 C36 H36 119.8 . . ?
C36 C37 H37 119.8 . . ?
C36 C37 C38 120.4(2) . . ?
C38 C37 H37 119.8 . . ?
C37 C38 H38 120.2 . . ?
C39 C38 C37 119.7(2) . . ?
C39 C38 H38 120.2 . . ?
C38 C39 H39 120.0 . . ?
C38 C39 C40 120.0(2) . . ?
C40 C39 H39 120.0 . . ?
C35 C40 H40 119.5 . . ?
C39 C40 C35 121.0(2) . . ?
C39 C40 H40 119.5 . . ?
C42 C41 C34 123.3(2) . . ?
C42 C41 C46 118.2(2) . . ?
C46 C41 C34 118.5(2) . . ?
C41 C42 H42 119.5 . . ?
C41 C42 C43 120.9(2) . . ?
C43 C42 H42 119.5 . . ?
C42 C43 H43 119.8 . . ?
C44 C43 C42 120.5(3) . . ?
C44 C43 H43 119.8 . . ?
C43 C44 H44 120.5 . . ?
C43 C44 C45 119.0(3) . . ?
C45 C44 H44 120.5 . . ?
C44 C45 H45 119.7 . . ?
C46 C45 C44 120.6(3) . . ?
C46 C45 H45 119.7 . . ?
C41 C46 H46 119.6 . . ?
C45 C46 C41 120.8(3) . . ?
C45 C46 H46 119.6 . . ?
C48 C47 N2 129.4(2) . . ?
C48 C47 C52 119.3(2) . . ?
C52 C47 N2 111.13(19) . . ?
C47 C48 C59 121.9(2) . . ?
C49 C48 C47 117.1(2) . . ?
C49 C48 C59 120.5(2) . . ?
C48 C49 H49 117.9 . . ?
C48 C49 C50 124.2(2) . . ?
C50 C49 H49 117.9 . . ?
C49 C50 C72 119.0(2) . . ?
C51 C50 C49 117.8(2) . . ?
C51 C50 C72 123.1(2) . . ?
C50 C51 H51 120.0 . . ?
C50 C51 C52 120.0(2) . . ?
C52 C51 H51 120.0 . . ?
C47 C52 C53 106.4(2) . . ?
C51 C52 C47 121.5(2) . . ?
C51 C52 C53 131.9(2) . . ?
C54 C53 C52 132.8(2) . . ?
C54 C53 C58 121.1(2) . . ?
C58 C53 C52 106.0(2) . . ?
C53 C54 H54 120.0 . . ?
C55 C54 C53 119.9(2) . . ?
C55 C54 H54 120.0 . . ?
C54 C55 C56 117.9(2) . . ?
C54 C55 C76 123.3(3) . . ?
C54 C55 C76A 115.4(6) . . ?
C56 C55 C76 118.8(2) . . ?
C56 C55 C76A 126.4(7) . . ?
C55 C56 H56 118.2 . . ?
C57 C56 C55 123.6(2) . . ?
C57 C56 H56 118.2 . . ?
C56 C57 C58 118.1(2) . . ?
C56 C57 C80 123.0(2) . . ?
C58 C57 C80 119.0(2) . . ?
N2 C58 C53 112.0(2) . . ?
N2 C58 C57 128.6(2) . . ?
C57 C58 C53 119.3(2) . . ?
C48 C59 H59 106.2 . . ?
C48 C59 C60 114.9(2) . . ?
C48 C59 C66 111.97(19) . . ?
C60 C59 H59 106.2 . . ?
C60 C59 C66 110.62(19) . . ?
C66 C59 H59 106.2 . . ?
C61 C60 C59 121.1(2) . . ?
C61 C60 C65 118.4(2) . . ?
C65 C60 C59 120.5(2) . . ?
C60 C61 H61 120.1 . . ?
C60 C61 C62 119.9(3) . . ?
C62 C61 H61 120.1 . . ?
C61 C62 H62 119.8 . . ?
C63 C62 C61 120.3(3) . . ?
C63 C62 H62 119.8 . . ?
C62 C63 H63 119.8 . . ?
C64 C63 C62 120.4(3) . . ?
C64 C63 H63 119.8 . . ?
C63 C64 H64 120.2 . . ?
C63 C64 C65 119.6(3) . . ?
C65 C64 H64 120.2 . . ?
C60 C65 H65 119.3 . . ?
C64 C65 C60 121.4(3) . . ?
C64 C65 H65 119.3 . . ?
C67 C66 C59 119.7(2) . . ?
C71 C66 C59 122.2(2) . . ?
C71 C66 C67 118.1(2) . . ?
C66 C67 H67 119.6 . . ?
C68 C67 C66 120.9(2) . . ?
C68 C67 H67 119.6 . . ?
C67 C68 H68 119.7 . . ?
C67 C68 C69 120.7(3) . . ?
C69 C68 H68 119.7 . . ?
C68 C69 H69 120.4 . . ?
C70 C69 C68 119.1(3) . . ?
C70 C69 H69 120.4 . . ?
C69 C70 H70 119.6 . . ?
C69 C70 C71 120.9(3) . . ?
C71 C70 H70 119.6 . . ?
C66 C71 C70 120.4(2) . . ?
C66 C71 H71 119.8 . . ?
C70 C71 H71 119.8 . . ?
C50 C72 C73 109.7(2) . . ?
C74 C72 C50 109.27(19) . . ?
C74 C72 C73 109.2(2) . . ?
C75 C72 C50 112.2(2) . . ?
C75 C72 C73 108.0(2) . . ?
C75 C72 C74 108.4(2) . . ?
C72 C73 H73A 109.5 . . ?
C72 C73 H73B 109.5 . . ?
C72 C73 H73C 109.5 . . ?
H73A C73 H73B 109.5 . . ?
H73A C73 H73C 109.5 . . ?
H73B C73 H73C 109.5 . . ?
C72 C74 H74A 109.5 . . ?
C72 C74 H74B 109.5 . . ?
C72 C74 H74C 109.5 . . ?
H74A C74 H74B 109.5 . . ?
H74A C74 H74C 109.5 . . ?
H74B C74 H74C 109.5 . . ?
C72 C75 H75A 109.5 . . ?
C72 C75 H75B 109.5 . . ?
C72 C75 H75C 109.5 . . ?
H75A C75 H75B 109.5 . . ?
H75A C75 H75C 109.5 . . ?
H75B C75 H75C 109.5 . . ?
C57 C80 H80 105.5 . . ?
C57 C80 C81 114.7(2) . . ?
C57 C80 C87 112.0(2) . . ?
C81 C80 H80 105.5 . . ?
C81 C80 C87 112.72(19) . . ?
C87 C80 H80 105.5 . . ?
C82 C81 C80 118.4(2) . . ?
C86 C81 C80 123.5(2) . . ?
C86 C81 C82 118.1(2) . . ?
C81 C82 H82 119.5 . . ?
C83 C82 C81 120.9(3) . . ?
C83 C82 H82 119.5 . . ?
C82 C83 H83 119.8 . . ?
C84 C83 C82 120.5(3) . . ?
C84 C83 H83 119.8 . . ?
C83 C84 H84 120.4 . . ?
C83 C84 C85 119.3(3) . . ?
C85 C84 H84 120.4 . . ?
C84 C85 H85 119.8 . . ?
C84 C85 C86 120.4(3) . . ?
C86 C85 H85 119.8 . . ?
C81 C86 C85 120.8(3) . . ?
C81 C86 H86 119.6 . . ?
C85 C86 H86 119.6 . . ?
C88 C87 C80 119.4(2) . . ?
C88 C87 C92 118.6(2) . . ?
C92 C87 C80 121.8(2) . . ?
C87 C88 H88 119.7 . . ?
C89 C88 C87 120.7(2) . . ?
C89 C88 H88 119.7 . . ?
C88 C89 H89 119.9 . . ?
C90 C89 C88 120.2(2) . . ?
C90 C89 H89 119.9 . . ?
C89 C90 H90 120.0 . . ?
C89 C90 C91 119.9(3) . . ?
C91 C90 H90 120.0 . . ?
C90 C91 H91 119.8 . . ?
C92 C91 C90 120.4(3) . . ?
C92 C91 H91 119.8 . . ?
C87 C92 H92 119.9 . . ?
C91 C92 C87 120.2(2) . . ?
C91 C92 H92 119.9 . . ?
C27 C26 C4 106.4(4) . . ?
C28 C26 C4 110.8(4) . . ?
C28 C26 C27 109.6(4) . . ?
C29 C26 C4 113.0(3) . . ?
C29 C26 C27 108.5(4) . . ?
C29 C26 C28 108.5(4) . . ?
C26 C27 H27A 109.5 . . ?
C26 C27 H27B 109.5 . . ?
C26 C27 H27C 109.5 . . ?
H27A C27 H27B 109.5 . . ?
H27A C27 H27C 109.5 . . ?
H27B C27 H27C 109.5 . . ?
C26 C28 H28A 109.5 . . ?
C26 C28 H28B 109.5 . . ?
C26 C28 H28C 109.5 . . ?
H28A C28 H28B 109.5 . . ?
H28A C28 H28C 109.5 . . ?
H28B C28 H28C 109.5 . . ?
C26 C29 H29A 109.5 . . ?
C26 C29 H29B 109.5 . . ?
C26 C29 H29C 109.5 . . ?
H29A C29 H29B 109.5 . . ?
H29A C29 H29C 109.5 . . ?
H29B C29 H29C 109.5 . . ?
C55 C76 C78 107.6(3) . . ?
C77 C76 C55 111.4(3) . . ?
C77 C76 C78 110.0(4) . . ?
C79 C76 C55 111.8(3) . . ?
C79 C76 C77 107.9(3) . . ?
C79 C76 C78 108.2(3) . . ?
C76 C77 H77A 109.5 . . ?
C76 C77 H77B 109.5 . . ?
C76 C77 H77C 109.5 . . ?
H77A C77 H77B 109.5 . . ?
H77A C77 H77C 109.5 . . ?
H77B C77 H77C 109.5 . . ?
C76 C78 H78A 109.5 . . ?
C76 C78 H78B 109.5 . . ?
C76 C78 H78C 109.5 . . ?
H78A C78 H78B 109.5 . . ?
H78A C78 H78C 109.5 . . ?
H78B C78 H78C 109.5 . . ?
C76 C79 H79A 109.5 . . ?
C76 C79 H79B 109.5 . . ?
C76 C79 H79C 109.5 . . ?
H79A C79 H79B 109.5 . . ?
H79A C79 H79C 109.5 . . ?
H79B C79 H79C 109.5 . . ?
C4 C26A C27A 112.3(13) . . ?
C4 C26A C28A 115.7(12) . . ?
C4 C26A C29A 100.7(13) . . ?
C28A C26A C27A 108.7(11) . . ?
C29A C26A C27A 111.5(12) . . ?
C29A C26A C28A 107.8(11) . . ?
C26A C27A H27D 109.5 . . ?
C26A C27A H27E 109.5 . . ?
C26A C27A H27F 109.5 . . ?
H27D C27A H27E 109.5 . . ?
H27D C27A H27F 109.5 . . ?
H27E C27A H27F 109.5 . . ?
C26A C28A H28D 109.5 . . ?
C26A C28A H28E 109.5 . . ?
C26A C28A H28F 109.5 . . ?
H28D C28A H28E 109.5 . . ?
H28D C28A H28F 109.5 . . ?
H28E C28A H28F 109.5 . . ?
C26A C29A H29D 109.5 . . ?
C26A C29A H29E 109.5 . . ?
C26A C29A H29F 109.5 . . ?
H29D C29A H29E 109.5 . . ?
H29D C29A H29F 109.5 . . ?
H29E C29A H29F 109.5 . . ?
C77A C76A C55 108.0(15) . . ?
C77A C76A C78A 108.4(11) . . ?
C78A C76A C55 114.0(13) . . ?
C79A C76A C55 108.8(13) . . ?
C79A C76A C77A 109.9(12) . . ?
C79A C76A C78A 107.6(11) . . ?
C76A C77A H77D 109.5 . . ?
C76A C77A H77E 109.5 . . ?
C76A C77A H77F 109.5 . . ?
H77D C77A H77E 109.5 . . ?
H77D C77A H77F 109.5 . . ?
H77E C77A H77F 109.5 . . ?
C76A C78A H78D 109.5 . . ?
C76A C78A H78E 109.5 . . ?
C76A C78A H78F 109.5 . . ?
H78D C78A H78E 109.5 . . ?
H78D C78A H78F 109.5 . . ?
H78E C78A H78F 109.5 . . ?
C76A C79A H79D 109.5 . . ?
C76A C79A H79E 109.5 . . ?
C76A C79A H79F 109.5 . . ?
H79D C79A H79E 109.5 . . ?
H79D C79A H79F 109.5 . . ?
H79E C79A H79F 109.5 . . ?

loop_
_geom_bond_atom_site_label_1
_geom_bond_atom_site_label_2
_geom_bond_distance
_geom_bond_site_symmetry_2
_geom_bond_publ_flag
Mn1 N1 2.0230(19) . ?
Mn1 N2 2.0292(19) . ?
N1 C1 1.407(3) . ?
N1 C12 1.413(3) . ?
N2 C47 1.416(3) . ?
N2 C58 1.402(3) . ?
C1 C2 1.412(3) . ?
C1 C6 1.411(3) . ?
C2 C3 1.389(3) . ?
C2 C13 1.532(3) . ?
C3 H3 0.9500 . ?
C3 C4 1.415(4) . ?
C4 C5 1.381(4) . ?
C4 C26 1.547(6) . ?
C4 C26A 1.50(2) . ?
C5 H5 0.9500 . ?
C5 C6 1.393(3) . ?
C6 C7 1.439(3) . ?
C7 C8 1.393(3) . ?
C7 C12 1.414(3) . ?
C8 H8 0.9500 . ?
C8 C9 1.389(3) . ?
C9 C10 1.407(3) . ?
C9 C30 1.529(3) . ?
C10 H10 0.9500 . ?
C10 C11 1.392(3) . ?
C11 C12 1.398(3) . ?
C11 C34 1.522(3) . ?
C13 H13 1.0000 . ?
C13 C14 1.523(3) . ?
C13 C20 1.531(4) . ?
C14 C15 1.386(4) . ?
C14 C19 1.394(4) . ?
C15 H15 0.9500 . ?
C15 C16 1.392(4) . ?
C16 H16 0.9500 . ?
C16 C17 1.379(4) . ?
C17 H17 0.9500 . ?
C17 C18 1.377(4) . ?
C18 H18 0.9500 . ?
C18 C19 1.386(4) . ?
C19 H19 0.9500 . ?
C20 C21 1.394(3) . ?
C20 C25 1.381(4) . ?
C21 H21 0.9500 . ?
C21 C22 1.376(4) . ?
C22 H22 0.9500 . ?
C22 C23 1.387(4) . ?
C23 H23 0.9500 . ?
C23 C24 1.386(4) . ?
C24 H24 0.9500 . ?
C24 C25 1.388(4) . ?
C25 H25 0.9500 . ?
C30 C31 1.534(4) . ?
C30 C32 1.545(4) . ?
C30 C33 1.530(4) . ?
C31 H31A 0.9800 . ?
C31 H31B 0.9800 . ?
C31 H31C 0.9800 . ?
C32 H32A 0.9800 . ?
C32 H32B 0.9800 . ?
C32 H32C 0.9800 . ?
C33 H33A 0.9800 . ?
C33 H33B 0.9800 . ?
C33 H33C 0.9800 . ?
C34 H34 1.0000 . ?
C34 C35 1.532(3) . ?
C34 C41 1.529(3) . ?
C35 C36 1.404(3) . ?
C35 C40 1.396(3) . ?
C36 H36 0.9500 . ?
C36 C37 1.386(3) . ?
C37 H37 0.9500 . ?
C37 C38 1.394(4) . ?
C38 H38 0.9500 . ?
C38 C39 1.382(4) . ?
C39 H39 0.9500 . ?
C39 C40 1.391(3) . ?
C40 H40 0.9500 . ?
C41 C42 1.380(3) . ?
C41 C46 1.394(3) . ?
C42 H42 0.9500 . ?
C42 C43 1.394(4) . ?
C43 H43 0.9500 . ?
C43 C44 1.368(4) . ?
C44 H44 0.9500 . ?
C44 C45 1.390(4) . ?
C45 H45 0.9500 . ?
C45 C46 1.377(4) . ?
C46 H46 0.9500 . ?
C47 C48 1.410(3) . ?
C47 C52 1.415(3) . ?
C48 C49 1.391(3) . ?
C48 C59 1.525(3) . ?
C49 H49 0.9500 . ?
C49 C50 1.406(3) . ?
C50 C51 1.384(3) . ?
C50 C72 1.537(3) . ?
C51 H51 0.9500 . ?
C51 C52 1.396(3) . ?
C52 C53 1.438(3) . ?
C53 C54 1.405(3) . ?
C53 C58 1.410(3) . ?
C54 H54 0.9500 . ?
C54 C55 1.384(3) . ?
C55 C56 1.412(3) . ?
C55 C76 1.531(5) . ?
C55 C76A 1.58(2) . ?
C56 H56 0.9500 . ?
C56 C57 1.380(3) . ?
C57 C58 1.406(3) . ?
C57 C80 1.518(3) . ?
C59 H59 1.0000 . ?
C59 C60 1.527(3) . ?
C59 C66 1.535(3) . ?
C60 C61 1.385(4) . ?
C60 C65 1.388(4) . ?
C61 H61 0.9500 . ?
C61 C62 1.396(4) . ?
C62 H62 0.9500 . ?
C62 C63 1.372(5) . ?
C63 H63 0.9500 . ?
C63 C64 1.363(5) . ?
C64 H64 0.9500 . ?
C64 C65 1.382(4) . ?
C65 H65 0.9500 . ?
C66 C67 1.400(3) . ?
C66 C71 1.388(3) . ?
C67 H67 0.9500 . ?
C67 C68 1.376(4) . ?
C68 H68 0.9500 . ?
C68 C69 1.380(4) . ?
C69 H69 0.9500 . ?
C69 C70 1.375(4) . ?
C70 H70 0.9500 . ?
C70 C71 1.391(4) . ?
C71 H71 0.9500 . ?
C72 C73 1.538(3) . ?
C72 C74 1.533(3) . ?
C72 C75 1.530(3) . ?
C73 H73A 0.9800 . ?
C73 H73B 0.9800 . ?
C73 H73C 0.9800 . ?
C74 H74A 0.9800 . ?
C74 H74B 0.9800 . ?
C74 H74C 0.9800 . ?
C75 H75A 0.9800 . ?
C75 H75B 0.9800 . ?
C75 H75C 0.9800 . ?
C80 H80 1.0000 . ?
C80 C81 1.525(3) . ?
C80 C87 1.525(3) . ?
C81 C82 1.395(4) . ?
C81 C86 1.381(3) . ?
C82 H82 0.9500 . ?
C82 C83 1.383(4) . ?
C83 H83 0.9500 . ?
C83 C84 1.377(4) . ?
C84 H84 0.9500 . ?
C84 C85 1.378(4) . ?
C85 H85 0.9500 . ?
C85 C86 1.394(4) . ?
C86 H86 0.9500 . ?
C87 C88 1.397(3) . ?
C87 C92 1.401(3) . ?
C88 H88 0.9500 . ?
C88 C89 1.391(4) . ?
C89 H89 0.9500 . ?
C89 C90 1.373(4) . ?
C90 H90 0.9500 . ?
C90 C91 1.393(4) . ?
C91 H91 0.9500 . ?
C91 C92 1.384(4) . ?
C92 H92 0.9500 . ?
C26 C27 1.538(6) . ?
C26 C28 1.530(5) . ?
C26 C29 1.523(5) . ?
C27 H27A 0.9800 . ?
C27 H27B 0.9800 . ?
C27 H27C 0.9800 . ?
C28 H28A 0.9800 . ?
C28 H28B 0.9800 . ?
C28 H28C 0.9800 . ?
C29 H29A 0.9800 . ?
C29 H29B 0.9800 . ?
C29 H29C 0.9800 . ?
C76 C77 1.531(5) . ?
C76 C78 1.534(4) . ?
C76 C79 1.529(5) . ?
C77 H77A 0.9800 . ?
C77 H77B 0.9800 . ?
C77 H77C 0.9800 . ?
C78 H78A 0.9800 . ?
C78 H78B 0.9800 . ?
C78 H78C 0.9800 . ?
C79 H79A 0.9800 . ?
C79 H79B 0.9800 . ?
C79 H79C 0.9800 . ?
C26A C27A 1.534(9) . ?
C26A C28A 1.531(9) . ?
C26A C29A 1.525(9) . ?
C27A H27D 0.9800 . ?
C27A H27E 0.9800 . ?
C27A H27F 0.9800 . ?
C28A H28D 0.9800 . ?
C28A H28E 0.9800 . ?
C28A H28F 0.9800 . ?
C29A H29D 0.9800 . ?
C29A H29E 0.9800 . ?
C29A H29F 0.9800 . ?
C76A C77A 1.532(9) . ?
C76A C78A 1.532(9) . ?
C76A C79A 1.523(9) . ?
C77A H77D 0.9800 . ?
C77A H77E 0.9800 . ?
C77A H77F 0.9800 . ?
C78A H78D 0.9800 . ?
C78A H78E 0.9800 . ?
C78A H78F 0.9800 . ?
C79A H79D 0.9800 . ?
C79A H79E 0.9800 . ?
C79A H79F 0.9800 . ?

loop_
_geom_torsion_atom_site_label_1
_geom_torsion_atom_site_label_2
_geom_torsion_atom_site_label_3
_geom_torsion_atom_site_label_4
_geom_torsion
_geom_torsion_site_symmetry_1
_geom_torsion_site_symmetry_2
_geom_torsion_site_symmetry_3
_geom_torsion_site_symmetry_4
_geom_torsion_publ_flag
Mn1 N1 C1 C2 -44.5(3) . . . . ?
Mn1 N1 C1 C6 136.92(18) . . . . ?
Mn1 N1 C12 C7 -138.21(17) . . . . ?
Mn1 N1 C12 C11 43.7(3) . . . . ?
Mn1 N2 C47 C48 40.0(3) . . . . ?
Mn1 N2 C47 C52 -144.86(17) . . . . ?
Mn1 N2 C58 C53 147.40(16) . . . . ?
Mn1 N2 C58 C57 -35.7(3) . . . . ?
N1 C1 C2 C3 173.3(2) . . . . ?
N1 C1 C2 C13 -14.3(4) . . . . ?
N1 C1 C6 C5 -175.6(2) . . . . ?
N1 C1 C6 C7 2.5(3) . . . . ?
N2 C47 C48 C49 176.4(2) . . . . ?
N2 C47 C48 C59 3.9(4) . . . . ?
N2 C47 C52 C51 -177.1(2) . . . . ?
N2 C47 C52 C53 -1.8(3) . . . . ?
C1 N1 C12 C7 1.1(3) . . . . ?
C1 N1 C12 C11 -177.0(2) . . . . ?
C1 C2 C3 C4 4.6(4) . . . . ?
C1 C2 C13 C14 164.0(2) . . . . ?
C1 C2 C13 C20 -71.3(3) . . . . ?
C1 C6 C7 C8 176.8(3) . . . . ?
C1 C6 C7 C12 -1.6(3) . . . . ?
C2 C1 C6 C5 5.6(4) . . . . ?
C2 C1 C6 C7 -176.3(2) . . . . ?
C2 C3 C4 C5 1.9(4) . . . . ?
C2 C3 C4 C26 -179.2(3) . . . . ?
C2 C3 C4 C26A 169.3(8) . . . . ?
C2 C13 C14 C15 -114.1(3) . . . . ?
C2 C13 C14 C19 71.8(3) . . . . ?
C2 C13 C20 C21 165.2(2) . . . . ?
C2 C13 C20 C25 -18.9(3) . . . . ?
C3 C2 C13 C14 -24.1(4) . . . . ?
C3 C2 C13 C20 100.6(3) . . . . ?
C3 C4 C5 C6 -4.8(4) . . . . ?
C3 C4 C26 C27 -107.6(4) . . . . ?
C3 C4 C26 C28 133.3(4) . . . . ?
C3 C4 C26 C29 11.4(6) . . . . ?
C3 C4 C26A C27A -63.2(14) . . . . ?
C3 C4 C26A C28A 171.3(11) . . . . ?
C3 C4 C26A C29A 55.5(13) . . . . ?
C4 C5 C6 C1 1.1(4) . . . . ?
C4 C5 C6 C7 -176.4(3) . . . . ?
C5 C4 C26 C27 71.3(4) . . . . ?
C5 C4 C26 C28 -47.8(5) . . . . ?
C5 C4 C26 C29 -169.8(4) . . . . ?
C5 C4 C26A C27A 104.1(12) . . . . ?
C5 C4 C26A C28A -21.5(15) . . . . ?
C5 C4 C26A C29A -137.3(11) . . . . ?
C5 C6 C7 C8 -5.4(5) . . . . ?
C5 C6 C7 C12 176.2(3) . . . . ?
C6 C1 C2 C3 -8.1(4) . . . . ?
C6 C1 C2 C13 164.2(2) . . . . ?
C6 C7 C8 C9 -178.0(2) . . . . ?
C6 C7 C12 N1 0.3(3) . . . . ?
C6 C7 C12 C11 178.6(2) . . . . ?
C7 C8 C9 C10 -0.9(3) . . . . ?
C7 C8 C9 C30 -179.5(2) . . . . ?
C8 C7 C12 N1 -178.3(2) . . . . ?
C8 C7 C12 C11 0.0(3) . . . . ?
C8 C9 C10 C11 1.6(4) . . . . ?
C8 C9 C30 C31 -149.3(2) . . . . ?
C8 C9 C30 C32 90.6(3) . . . . ?
C8 C9 C30 C33 -29.4(3) . . . . ?
C9 C10 C11 C12 -1.4(4) . . . . ?
C9 C10 C11 C34 179.6(2) . . . . ?
C10 C9 C30 C31 32.1(3) . . . . ?
C10 C9 C30 C32 -87.9(3) . . . . ?
C10 C9 C30 C33 152.1(2) . . . . ?
C10 C11 C12 N1 178.6(2) . . . . ?
C10 C11 C12 C7 0.6(3) . . . . ?
C10 C11 C34 C35 93.9(3) . . . . ?
C10 C11 C34 C41 -33.9(3) . . . . ?
C11 C34 C35 C36 -47.5(3) . . . . ?
C11 C34 C35 C40 134.4(2) . . . . ?
C11 C34 C41 C42 123.6(2) . . . . ?
C11 C34 C41 C46 -56.0(3) . . . . ?
C12 N1 C1 C2 176.4(2) . . . . ?
C12 N1 C1 C6 -2.2(3) . . . . ?
C12 C7 C8 C9 0.1(4) . . . . ?
C12 C11 C34 C35 -85.0(3) . . . . ?
C12 C11 C34 C41 147.2(2) . . . . ?
C13 C2 C3 C4 -167.5(3) . . . . ?
C13 C14 C15 C16 -174.3(2) . . . . ?
C13 C14 C19 C18 177.1(2) . . . . ?
C13 C20 C21 C22 175.5(2) . . . . ?
C13 C20 C25 C24 -175.4(2) . . . . ?
C14 C13 C20 C21 -66.2(3) . . . . ?
C14 C13 C20 C25 109.6(3) . . . . ?
C14 C15 C16 C17 -2.2(4) . . . . ?
C15 C14 C19 C18 2.9(4) . . . . ?
C15 C16 C17 C18 1.6(4) . . . . ?
C16 C17 C18 C19 1.2(4) . . . . ?
C17 C18 C19 C14 -3.5(4) . . . . ?
C19 C14 C15 C16 -0.1(4) . . . . ?
C20 C13 C14 C15 120.1(2) . . . . ?
C20 C13 C14 C19 -54.0(3) . . . . ?
C20 C21 C22 C23 0.0(4) . . . . ?
C21 C20 C25 C24 0.4(4) . . . . ?
C21 C22 C23 C24 0.7(4) . . . . ?
C22 C23 C24 C25 -0.9(4) . . . . ?
C23 C24 C25 C20 0.3(4) . . . . ?
C25 C20 C21 C22 -0.6(4) . . . . ?
C30 C9 C10 C11 -179.8(2) . . . . ?
C34 C11 C12 N1 -2.5(4) . . . . ?
C34 C11 C12 C7 179.5(2) . . . . ?
C34 C35 C36 C37 -177.6(2) . . . . ?
C34 C35 C40 C39 178.1(2) . . . . ?
C34 C41 C42 C43 -178.4(2) . . . . ?
C34 C41 C46 C45 178.1(2) . . . . ?
C35 C34 C41 C42 -2.8(3) . . . . ?
C35 C34 C41 C46 177.5(2) . . . . ?
C35 C36 C37 C38 -1.0(4) . . . . ?
C36 C35 C40 C39 0.0(3) . . . . ?
C36 C37 C38 C39 1.0(4) . . . . ?
C37 C38 C39 C40 -0.6(4) . . . . ?
C38 C39 C40 C35 0.1(4) . . . . ?
C40 C35 C36 C37 0.5(3) . . . . ?
C41 C34 C35 C36 79.4(3) . . . . ?
C41 C34 C35 C40 -98.6(2) . . . . ?
C41 C42 C43 C44 0.0(4) . . . . ?
C42 C41 C46 C45 -1.6(4) . . . . ?
C42 C43 C44 C45 -1.1(4) . . . . ?
C43 C44 C45 C46 0.9(4) . . . . ?
C44 C45 C46 C41 0.5(4) . . . . ?
C46 C41 C42 C43 1.3(4) . . . . ?
C47 N2 C58 C53 -4.0(2) . . . . ?
C47 N2 C58 C57 172.9(2) . . . . ?
C47 C48 C49 C50 -1.3(3) . . . . ?
C47 C48 C59 C60 -147.2(2) . . . . ?
C47 C48 C59 C66 85.5(3) . . . . ?
C47 C52 C53 C54 -176.7(3) . . . . ?
C47 C52 C53 C58 -0.7(3) . . . . ?
C48 C47 C52 C51 -1.3(3) . . . . ?
C48 C47 C52 C53 173.9(2) . . . . ?
C48 C49 C50 C51 0.8(3) . . . . ?
C48 C49 C50 C72 -176.8(2) . . . . ?
C48 C59 C60 C61 100.1(3) . . . . ?
C48 C59 C60 C65 -82.1(3) . . . . ?
C48 C59 C66 C67 172.4(2) . . . . ?
C48 C59 C66 C71 -9.9(3) . . . . ?
C49 C48 C59 C60 40.7(3) . . . . ?
C49 C48 C59 C66 -86.6(3) . . . . ?
C49 C50 C51 C52 -0.5(3) . . . . ?
C49 C50 C72 C73 54.5(3) . . . . ?
C49 C50 C72 C74 -65.2(3) . . . . ?
C49 C50 C72 C75 174.5(2) . . . . ?
C50 C51 C52 C47 0.8(3) . . . . ?
C50 C51 C52 C53 -173.1(2) . . . . ?
C51 C50 C72 C73 -123.0(2) . . . . ?
C51 C50 C72 C74 117.3(2) . . . . ?
C51 C50 C72 C75 -2.9(3) . . . . ?
C51 C52 C53 C54 -2.2(5) . . . . ?
C51 C52 C53 C58 173.9(2) . . . . ?
C52 C47 C48 C49 1.5(3) . . . . ?
C52 C47 C48 C59 -170.9(2) . . . . ?
C52 C53 C54 C55 176.0(2) . . . . ?
C52 C53 C58 N2 3.0(3) . . . . ?
C52 C53 C58 C57 -174.2(2) . . . . ?
C53 C54 C55 C56 -2.2(3) . . . . ?
C53 C54 C55 C76 178.3(3) . . . . ?
C53 C54 C55 C76A 172.4(7) . . . . ?
C54 C53 C58 N2 179.6(2) . . . . ?
C54 C53 C58 C57 2.4(3) . . . . ?
C54 C55 C56 C57 1.0(4) . . . . ?
C54 C55 C76 C77 18.3(5) . . . . ?
C54 C55 C76 C78 -102.4(3) . . . . ?
C54 C55 C76 C79 139.0(3) . . . . ?
C54 C55 C76A C77A 57.3(12) . . . . ?
C54 C55 C76A C78A -63.3(13) . . . . ?
C54 C55 C76A C79A 176.6(9) . . . . ?
C55 C56 C57 C58 1.8(4) . . . . ?
C55 C56 C57 C80 -178.0(2) . . . . ?
C56 C55 C76 C77 -161.3(3) . . . . ?
C56 C55 C76 C78 78.1(3) . . . . ?
C56 C55 C76 C79 -40.5(4) . . . . ?
C56 C55 C76A C77A -128.7(10) . . . . ?
C56 C55 C76A C78A 110.7(10) . . . . ?
C56 C55 C76A C79A -9.4(14) . . . . ?
C56 C57 C58 N2 179.8(2) . . . . ?
C56 C57 C58 C53 -3.5(3) . . . . ?
C56 C57 C80 C81 26.4(3) . . . . ?
C56 C57 C80 C87 -103.6(3) . . . . ?
C57 C80 C81 C82 65.1(3) . . . . ?
C57 C80 C81 C86 -117.2(3) . . . . ?
C57 C80 C87 C88 -152.4(2) . . . . ?
C57 C80 C87 C92 32.1(3) . . . . ?
C58 N2 C47 C48 -171.7(2) . . . . ?
C58 N2 C47 C52 3.5(2) . . . . ?
C58 C53 C54 C55 0.5(4) . . . . ?
C58 C57 C80 C81 -153.3(2) . . . . ?
C58 C57 C80 C87 76.6(3) . . . . ?
C59 C48 C49 C50 171.3(2) . . . . ?
C59 C60 C61 C62 178.3(2) . . . . ?
C59 C60 C65 C64 -179.4(3) . . . . ?
C59 C66 C67 C68 177.4(2) . . . . ?
C59 C66 C71 C70 -177.8(2) . . . . ?
C60 C59 C66 C67 42.9(3) . . . . ?
C60 C59 C66 C71 -139.5(2) . . . . ?
C60 C61 C62 C63 0.6(4) . . . . ?
C61 C60 C65 C64 -1.6(4) . . . . ?
C61 C62 C63 C64 -0.7(5) . . . . ?
C62 C63 C64 C65 -0.4(6) . . . . ?
C63 C64 C65 C60 1.6(5) . . . . ?
C65 C60 C61 C62 0.5(4) . . . . ?
C66 C59 C60 C61 -131.9(2) . . . . ?
C66 C59 C60 C65 45.9(3) . . . . ?
C66 C67 C68 C69 0.6(4) . . . . ?
C67 C66 C71 C70 -0.2(4) . . . . ?
C67 C68 C69 C70 -0.2(4) . . . . ?
C68 C69 C70 C71 -0.3(4) . . . . ?
C69 C70 C71 C66 0.5(4) . . . . ?
C71 C66 C67 C68 -0.4(4) . . . . ?
C72 C50 C51 C52 177.0(2) . . . . ?
C80 C57 C58 N2 -0.4(4) . . . . ?
C80 C57 C58 C53 176.3(2) . . . . ?
C80 C81 C82 C83 177.2(3) . . . . ?
C80 C81 C86 C85 -177.4(2) . . . . ?
C80 C87 C88 C89 -175.0(2) . . . . ?
C80 C87 C92 C91 173.8(2) . . . . ?
C81 C80 C87 C88 76.6(3) . . . . ?
C81 C80 C87 C92 -99.0(3) . . . . ?
C81 C82 C83 C84 0.4(5) . . . . ?
C82 C81 C86 C85 0.3(4) . . . . ?
C82 C83 C84 C85 0.0(5) . . . . ?
C83 C84 C85 C86 -0.3(4) . . . . ?
C84 C85 C86 C81 0.1(4) . . . . ?
C86 C81 C82 C83 -0.5(4) . . . . ?
C87 C80 C81 C82 -165.2(2) . . . . ?
C87 C80 C81 C86 12.5(3) . . . . ?
C87 C88 C89 C90 0.9(4) . . . . ?
C88 C87 C92 C91 -1.8(4) . . . . ?
C88 C89 C90 C91 -1.4(4) . . . . ?
C89 C90 C91 C92 0.3(4) . . . . ?
C90 C91 C92 C87 1.3(4) . . . . ?
C92 C87 C88 C89 0.7(4) . . . . ?
C26 C4 C5 C6 176.3(3) . . . . ?
C76 C55 C56 C57 -179.4(3) . . . . ?
C26A C4 C5 C6 -172.7(8) . . . . ?
C76A C55 C56 C57 -172.8(8) . . . . ?
